data_7021141
loop_
_publ_author_name
'Balaghi, S. Esmael'
'Safaei, Elham'
'Chiang, Linus'
'Wong, Edwin W. Y.'
'Savard, Didier'
'Clarke, Ryan M.'
'Storr, Tim'

_publ_section_title
;
 Synthesis, characterization and catalytic activity of copper(ii)
 complexes containing a redox-active benzoxazole iminosemiquinone ligand.
;
_journal_issue 19
_journal_name_full 'Dalton transactions (Cambridge, England : 2003)'
_journal_page_first 6829
_journal_page_last 6839
_journal_paper_doi 10.1039/c3dt00004d
_journal_volume 42
_journal_year 2013
_chemical_formula_moiety 'C35 H44 Cl1 Cu1 N2 O2'
_chemical_formula_sum 'C35 H44 Cl Cu N2 O2'
_chemical_formula_weight 623.74
_chemical_name_systematic ?
_space_group_IT_number 14
_symmetry_cell_setting monoclinic
_symmetry_space_group_name_Hall '-P 2yn'
_symmetry_space_group_name_H-M 'P 1 21/n 1'
_atom_sites_solution_hydrogens geom
_atom_sites_solution_primary direct
_cell_angle_alpha 90
_cell_angle_beta 110.1470(10)
_cell_angle_gamma 90
_cell_formula_units_Z 4
_cell_length_a 16.4069(18)
_cell_length_b 12.3090(14)
_cell_length_c 17.1757(19)
_cell_measurement_reflns_used 9773
_cell_measurement_temperature 150(2)
_cell_measurement_theta_max 28.62
_cell_measurement_theta_min 2.53
_cell_volume 3256.4(6)
_computing_cell_refinement 'Bruker SAINT'
_computing_data_collection 'Bruker APEX2'
_computing_data_reduction 'Bruker SAINT'
_computing_molecular_graphics ORTEP/PovRay/XXXX
_computing_publication_material 'CRYSTALS (Betteridge et al., 2003)'
_computing_structure_refinement 'CRYSTALS (Betteridge et al., 2003)'
_computing_structure_solution ' SIR92 (Altomare et al, 1994)'
_diffrn_ambient_temperature 150(2)
_diffrn_measured_fraction_theta_full 0.994
_diffrn_measured_fraction_theta_max 0.931
_diffrn_measurement_device_type 'Bruker APEX-II CCD'
_diffrn_measurement_method '\w scans'
_diffrn_radiation_monochromator graphite
_diffrn_radiation_type 'Mo K\a'
_diffrn_radiation_wavelength 0.71073
_diffrn_reflns_av_R_equivalents 0.020
_diffrn_reflns_limit_h_max 21
_diffrn_reflns_limit_h_min -21
_diffrn_reflns_limit_k_max 16
_diffrn_reflns_limit_k_min -16
_diffrn_reflns_limit_l_max 23
_diffrn_reflns_limit_l_min -22
_diffrn_reflns_number 35679
_diffrn_reflns_theta_full 25.184
_diffrn_reflns_theta_max 28.618
_diffrn_reflns_theta_min 2.081
_exptl_absorpt_coefficient_mu 0.785
_exptl_absorpt_correction_T_max 0.7457
_exptl_absorpt_correction_T_min 0.6899
_exptl_absorpt_correction_type multi-scan
_exptl_crystal_colour 'dark blue'
_exptl_crystal_density_diffrn 1.272
_exptl_crystal_description plate
_exptl_crystal_F_000 1320
_exptl_crystal_size_max 0.37
_exptl_crystal_size_mid 0.26
_exptl_crystal_size_min 0.09
_refine_diff_density_max 1.48
_refine_diff_density_min -0.41
_refine_ls_extinction_method None
_refine_ls_goodness_of_fit_ref 1.1308
_refine_ls_hydrogen_treatment constr
_refine_ls_matrix_type full
_refine_ls_number_parameters 372
_refine_ls_number_reflns 7055
_refine_ls_number_restraints 0
_refine_ls_R_factor_all 0.1114
_refine_ls_R_factor_gt 0.0422
_refine_ls_shift/su_max 0.0013258
_refine_ls_structure_factor_coef F
_refine_ls_weighting_details
;
Method= Modified Sheldrick
w=1/[\s^2^(F) + ( 0.00P)^2^ + 0.07P]
,where P=(max(Fo,0) + 2Fc)/3
;
_refine_ls_weighting_scheme calc
_refine_ls_wR_factor_all 0.0714
_refine_ls_wR_factor_gt 0.0642
_refine_ls_wR_factor_ref 0.0624
_reflns_limit_h_max 20
_reflns_limit_h_min -21
_reflns_limit_k_max 16
_reflns_limit_k_min 0
_reflns_limit_l_max 23
_reflns_limit_l_min 0
_reflns_number_gt 7237
_reflns_number_total 7775
_reflns_threshold_expression I>2.0\s(I)
_oxford_diffrn_Wilson_B_factor 1.82
_oxford_diffrn_Wilson_scale 154.66
_oxford_refine_ls_r_factor_ref 0.0413
_oxford_refine_ls_scale 0.08218(12)
_oxford_reflns_number_all 13145
_oxford_reflns_threshold_expression_ref I>2.5\s(I)
_cod_data_source_file c3dt00004d.txt
_cod_data_source_block LBSQCuCl
_cod_depositor_comments
;
The following automatic conversions were performed:

'_symmetry_cell_setting' value 'Monoclinic' changed to 'monoclinic'
according to /home/saulius/struct/CIF-dictionaries/cif_core.dic
dictionary named 'cif_core.dic' version 2.4.2 from
2011-04-26.

'_exptl_absorpt_correction_type' value 'Multi-scan'
changed to 'multi-scan' according to
/home/saulius/struct/CIF-dictionaries/cif_core.dic dictionary named
'cif_core.dic' version 2.4.2 from 2011-04-26.

Automatic conversion script
Id: cif_fix_values 1891 2012-01-12 08:04:46Z andrius 
;
_cod_original_sg_symbol_H-M 'P 1 21/n 1 '
_cod_original_formula_sum 'C35 H44 Cl1 Cu1 N2 O2'
_cod_database_code 7021141

loop_
_symmetry_equiv_pos_as_xyz
x,y,z
-x,-y,-z
-x+1/2,y+1/2,-z+1/2
x+1/2,-y+1/2,z+1/2

loop_
_atom_site_label
_atom_site_type_symbol
_atom_site_fract_x
_atom_site_fract_y
_atom_site_fract_z
_atom_site_U_iso_or_equiv
_atom_site_occupancy
_atom_site_adp_type
_atom_site_refinement_flags_posn
Cu1 Cu 0.331037(15) 0.692127(18) 0.050085(13) 0.0218 1.0000 Uani .
Cl1 Cl 0.27100(4) 0.76698(4) -0.07293(3) 0.0356 1.0000 Uani .
O1 O 0.28415(9) 0.77659(12) 0.12527(8) 0.0236 1.0000 Uani .
O2 O 0.39752(9) 0.37299(11) 0.03630(8) 0.0243 1.0000 Uani .
N1 N 0.43094(11) 0.67935(12) 0.15201(10) 0.0210 1.0000 Uani .
N2 N 0.33902(10) 0.53885(13) 0.02201(9) 0.0211 1.0000 Uani .
C1 C 0.33688(12) 0.77974(16) 0.19968(11) 0.0206 1.0000 Uani .
C2 C 0.32286(12) 0.84119(15) 0.26591(11) 0.0205 1.0000 Uani .
C3 C 0.37689(13) 0.81844(15) 0.34477(12) 0.0229 1.0000 Uani .
C4 C 0.44593(12) 0.73914(15) 0.36562(11) 0.0214 1.0000 Uani .
C5 C 0.46324(13) 0.68603(15) 0.30355(12) 0.0222 1.0000 Uani .
C6 C 0.41460(12) 0.71232(15) 0.21953(11) 0.0194 1.0000 Uani .
C7 C 0.50289(12) 0.61020(15) 0.16145(11) 0.0207 1.0000 Uani .
C8 C 0.58648(13) 0.63950(17) 0.21187(12) 0.0254 1.0000 Uani .
C9 C 0.65635(13) 0.57203(18) 0.22044(12) 0.0278 1.0000 Uani .
C10 C 0.64458(13) 0.47267(18) 0.17918(13) 0.0298 1.0000 Uani .
C11 C 0.56271(13) 0.44274(17) 0.12768(12) 0.0253 1.0000 Uani .
C12 C 0.49087(13) 0.51106(16) 0.11768(11) 0.0225 1.0000 Uani .
C13 C 0.40678(13) 0.47876(15) 0.05938(11) 0.0217 1.0000 Uani .
C14 C 0.31535(13) 0.36620(16) -0.02387(11) 0.0229 1.0000 Uani .
C15 C 0.27550(14) 0.27398(16) -0.06804(12) 0.0262 1.0000 Uani .
C16 C 0.19601(15) 0.29756(16) -0.12912(13) 0.0268 1.0000 Uani .
C17 C 0.15832(13) 0.40287(17) -0.14564(12) 0.0249 1.0000 Uani .
C18 C 0.19889(13) 0.48951(16) -0.09550(12) 0.0234 1.0000 Uani .
C19 C 0.27879(13) 0.46904(15) -0.03439(11) 0.0221 1.0000 Uani .
C20 C 0.24623(13) 0.91939(17) 0.24885(12) 0.0255 1.0000 Uani .
C21 C 0.49823(13) 0.71950(17) 0.45748(12) 0.0247 1.0000 Uani .
C22 C 0.31581(16) 0.16065(17) -0.04712(13) 0.0328 1.0000 Uani .
C23 C 0.07343(13) 0.41799(17) -0.21985(13) 0.0288 1.0000 Uani .
C24 C 0.16121(14) 0.8527(2) 0.22152(15) 0.0371 1.0000 Uani .
C25 C 0.24508(15) 1.00036(18) 0.18067(13) 0.0316 1.0000 Uani .
C26 C 0.25089(17) 0.9846(2) 0.32645(14) 0.0422 1.0000 Uani .
C27 C 0.54945(17) 0.8225(2) 0.49471(14) 0.0370 1.0000 Uani .
C28 C 0.43607(16) 0.69082(18) 0.50385(14) 0.0331 1.0000 Uani .
C29 C 0.56295(15) 0.6255(2) 0.46840(14) 0.0366 1.0000 Uani .
C30 C 0.40402(19) 0.1567(2) -0.05873(18) 0.0476 1.0000 Uani .
C31 C 0.32767(16) 0.1359(2) 0.04348(14) 0.0385 1.0000 Uani .
C32 C 0.2560(2) 0.0754(2) -0.10180(19) 0.0650 1.0000 Uani .
C33 C 0.0870(2) 0.3796(3) -0.29940(15) 0.0537 1.0000 Uani .
C34 C 0.0461(2) 0.5376(2) -0.23429(19) 0.0568 1.0000 Uani .
C35 C 0.00081(19) 0.3519(4) -0.2075(2) 0.0822 1.0000 Uani .
H31 H 0.3682 0.8558 0.3890 0.022(2) 1.0000 Uiso R
H51 H 0.5069 0.6327 0.3147 0.021(2) 1.0000 Uiso R
H81 H 0.5939 0.7069 0.2403 0.025(2) 1.0000 Uiso R
H91 H 0.7126 0.5942 0.2546 0.030(2) 1.0000 Uiso R
H101 H 0.6917 0.4264 0.1856 0.030(2) 1.0000 Uiso R
H111 H 0.5547 0.3767 0.0978 0.026(2) 1.0000 Uiso R
H161 H 0.1661 0.2399 -0.1614 0.026(2) 1.0000 Uiso R
H181 H 0.1756 0.5606 -0.1022 0.023(2) 1.0000 Uiso R
H242 H 0.1133 0.9017 0.2112 0.0468(15) 1.0000 Uiso R
H241 H 0.1622 0.8058 0.2670 0.0466(15) 1.0000 Uiso R
H243 H 0.1563 0.8088 0.1733 0.0464(15) 1.0000 Uiso R
H251 H 0.1971 1.0484 0.1728 0.0382(15) 1.0000 Uiso R
H253 H 0.2982 1.0422 0.1995 0.0385(15) 1.0000 Uiso R
H252 H 0.2395 0.9637 0.1296 0.0378(15) 1.0000 Uiso R
H262 H 0.2016 1.0326 0.3110 0.0533(15) 1.0000 Uiso R
H261 H 0.3035 1.0263 0.3446 0.0532(15) 1.0000 Uiso R
H263 H 0.2482 0.9357 0.3699 0.0533(15) 1.0000 Uiso R
H273 H 0.5811 0.8103 0.5522 0.0441(15) 1.0000 Uiso R
H271 H 0.5896 0.8383 0.4658 0.0442(15) 1.0000 Uiso R
H272 H 0.5105 0.8833 0.4891 0.0438(15) 1.0000 Uiso R
H281 H 0.4693 0.6752 0.5603 0.0378(15) 1.0000 Uiso R
H282 H 0.3976 0.7515 0.5023 0.0385(15) 1.0000 Uiso R
H283 H 0.4024 0.6276 0.4796 0.0383(15) 1.0000 Uiso R
H293 H 0.5925 0.6133 0.5265 0.0434(15) 1.0000 Uiso R
H291 H 0.6040 0.6432 0.4424 0.0425(15) 1.0000 Uiso R
H292 H 0.5319 0.5600 0.4437 0.0432(15) 1.0000 Uiso R
H301 H 0.4282 0.0842 -0.0449 0.0603(15) 1.0000 Uiso R
H302 H 0.4442 0.2112 -0.0234 0.0608(15) 1.0000 Uiso R
H303 H 0.3951 0.1718 -0.1162 0.0603(15) 1.0000 Uiso R
H312 H 0.3519 0.0633 0.0542 0.0470(15) 1.0000 Uiso R
H313 H 0.3682 0.1873 0.0801 0.0476(15) 1.0000 Uiso R
H311 H 0.2725 0.1385 0.0522 0.0480(15) 1.0000 Uiso R
H321 H 0.2847 0.0069 -0.0834 0.0871(15) 1.0000 Uiso R
H322 H 0.2515 0.0894 -0.1580 0.0872(15) 1.0000 Uiso R
H323 H 0.2005 0.0758 -0.0934 0.0875(15) 1.0000 Uiso R
H332 H 0.0319 0.3895 -0.3455 0.0711(15) 1.0000 Uiso R
H333 H 0.1345 0.4244 -0.3077 0.0726(15) 1.0000 Uiso R
H331 H 0.1012 0.3018 -0.2926 0.0718(15) 1.0000 Uiso R
H341 H -0.0050 0.5412 -0.2844 0.0774(15) 1.0000 Uiso R
H343 H 0.0953 0.5767 -0.2401 0.0777(15) 1.0000 Uiso R
H342 H 0.0320 0.5597 -0.1849 0.0779(15) 1.0000 Uiso R
H352 H -0.0515 0.3602 -0.2553 0.1132(15) 1.0000 Uiso R
H351 H -0.0078 0.3848 -0.1583 0.1128(15) 1.0000 Uiso R
H353 H 0.0194 0.2760 -0.1989 0.1137(15) 1.0000 Uiso R

loop_
_atom_site_aniso_label
_atom_site_aniso_U_11
_atom_site_aniso_U_22
_atom_site_aniso_U_33
_atom_site_aniso_U_23
_atom_site_aniso_U_13
_atom_site_aniso_U_12
Cu1 0.02569(15) 0.02009(15) 0.01779(14) -0.00110(7) 0.00528(11) 0.00288(8)
Cl1 0.0507(3) 0.0277(3) 0.0243(3) 0.00475(19) 0.0077(2) 0.0062(2)
O1 0.0246(7) 0.0256(7) 0.0178(6) -0.0011(5) 0.0036(5) 0.0028(5)
O2 0.0290(7) 0.0199(7) 0.0215(6) -0.0023(5) 0.0056(5) 0.0026(5)
N1 0.0225(8) 0.0187(7) 0.0200(8) -0.0029(6) 0.0052(6) -0.0017(6)
N2 0.0245(8) 0.0213(8) 0.0179(7) -0.0014(6) 0.0077(6) 0.0003(6)
C1 0.0233(9) 0.0200(8) 0.0179(8) -0.0026(7) 0.0065(7) -0.0028(7)
C2 0.0211(9) 0.0204(9) 0.0199(8) -0.0011(7) 0.0071(7) -0.0011(7)
C3 0.0244(10) 0.0248(10) 0.0190(9) -0.0026(7) 0.0067(8) -0.0017(7)
C4 0.0221(9) 0.0230(9) 0.0176(8) 0.0010(7) 0.0049(7) -0.0027(7)
C5 0.0225(9) 0.0220(10) 0.0210(9) 0.0016(7) 0.0061(8) -0.0001(7)
C6 0.0229(9) 0.0167(8) 0.0191(8) -0.0020(7) 0.0080(7) -0.0028(7)
C7 0.0226(9) 0.0227(9) 0.0180(8) 0.0019(7) 0.0083(7) 0.0020(7)
C8 0.0247(10) 0.0275(10) 0.0241(9) 0.0008(8) 0.0088(8) -0.0020(7)
C9 0.0196(9) 0.0379(12) 0.0262(9) 0.0020(8) 0.0082(8) -0.0022(8)
C10 0.0236(10) 0.0385(12) 0.0294(10) 0.0072(9) 0.0118(8) 0.0083(8)
C11 0.0297(10) 0.0246(9) 0.0246(9) 0.0013(8) 0.0131(8) 0.0045(8)
C12 0.0245(9) 0.0229(9) 0.0207(8) 0.0024(7) 0.0087(7) 0.0025(7)
C13 0.0285(10) 0.0195(9) 0.0198(8) -0.0022(7) 0.0120(8) 0.0002(7)
C14 0.0252(9) 0.0244(9) 0.0186(8) 0.0009(7) 0.0066(7) 0.0001(7)
C15 0.0367(11) 0.0210(9) 0.0199(9) -0.0005(7) 0.0086(8) 0.0009(8)
C16 0.0352(11) 0.0209(10) 0.0222(9) -0.0034(7) 0.0071(8) -0.0060(7)
C17 0.0248(10) 0.0295(10) 0.0225(9) -0.0005(7) 0.0107(8) -0.0004(8)
C18 0.0263(10) 0.0209(9) 0.0238(9) -0.0027(7) 0.0097(8) 0.0014(7)
C19 0.0270(10) 0.0210(9) 0.0197(8) -0.0011(7) 0.0098(7) -0.0009(7)
C20 0.0241(10) 0.0293(10) 0.0230(9) -0.0014(7) 0.0077(8) 0.0052(7)
C21 0.0271(10) 0.0276(10) 0.0183(9) 0.0003(7) 0.0063(7) 0.0012(8)
C22 0.0457(13) 0.0195(9) 0.0266(10) 0.0013(8) 0.0039(9) 0.0033(9)
C23 0.0238(10) 0.0317(11) 0.0275(10) 0.0002(8) 0.0044(8) 0.0004(8)
C24 0.0247(10) 0.0456(14) 0.0407(12) 0.0050(10) 0.0107(9) 0.0030(10)
C25 0.0359(12) 0.0272(10) 0.0293(10) 0.0021(8) 0.0082(9) 0.0066(8)
C26 0.0477(14) 0.0469(14) 0.0298(11) -0.0052(10) 0.0105(10) 0.0216(11)
C27 0.0385(13) 0.0403(13) 0.0250(10) -0.0002(9) 0.0016(9) -0.0088(10)
C28 0.0352(12) 0.0397(13) 0.0249(10) 0.0046(8) 0.0112(9) -0.0015(9)
C29 0.0348(12) 0.0451(14) 0.0268(10) 0.0069(9) 0.0069(9) 0.0131(10)
C30 0.0699(18) 0.0283(12) 0.0528(15) 0.0053(11) 0.0316(14) 0.0156(12)
C31 0.0446(14) 0.0330(13) 0.0347(12) 0.0112(9) 0.0096(11) 0.0053(9)
C32 0.086(2) 0.0205(12) 0.0552(17) -0.0057(11) -0.0186(16) 0.0013(13)
C33 0.0507(16) 0.072(2) 0.0268(11) -0.0072(12) -0.0018(11) 0.0190(14)
C34 0.0516(17) 0.0476(16) 0.0482(15) -0.0086(12) -0.0125(13) 0.0135(13)
C35 0.0321(15) 0.134(3) 0.066(2) 0.051(2) -0.0018(14) -0.0209(18)

loop_
_atom_type_symbol
_atom_type_scat_dispersion_real
_atom_type_scat_dispersion_imag
_atom_type_scat_Cromer_Mann_a1
_atom_type_scat_Cromer_Mann_b1
_atom_type_scat_Cromer_Mann_a2
_atom_type_scat_Cromer_Mann_b2
_atom_type_scat_Cromer_Mann_a3
_atom_type_scat_Cromer_Mann_b3
_atom_type_scat_Cromer_Mann_a4
_atom_type_scat_Cromer_Mann_b4
_atom_type_scat_Cromer_Mann_c
_atom_type_scat_source
C 0.0033 0.0016 2.3100 20.8439 1.0200 10.2075 1.5886 0.5687 0.8650 51.6512 0.2156 'International Tables Vol C 4.2.6.8 and 6.1.1.4'
H 0.0000 0.0000 0.4930 10.5109 0.3229 26.1257 0.1402 3.1424 0.0408 57.7998 0.0030 'International Tables Vol C 4.2.6.8 and 6.1.1.4'
N 0.0061 0.0033 12.2126 0.0057 3.1322 9.8933 2.0125 28.9975 1.1663 0.5826 -11.5290 'International Tables Vol C 4.2.6.8 and 6.1.1.4'
O 0.0106 0.0060 3.0485 13.2771 2.2868 5.7011 1.5463 0.3239 0.8670 32.9089 0.2508 'International Tables Vol C 4.2.6.8 and 6.1.1.4'
Cl 0.1484 0.1585 11.4604 0.0104 7.1964 1.1662 6.2556 18.5194 1.6455 47.7784 -9.5574 'International Tables Vol C 4.2.6.8 and 6.1.1.4'
Cu 0.3201 1.2651 13.3380 3.5828 7.1676 0.2470 5.6158 11.3966 1.6735 64.8126 1.1910 'International Tables Vol C 4.2.6.8 and 6.1.1.4'

loop_
_geom_angle_atom_site_label_1
_geom_angle_atom_site_label_2
_geom_angle_atom_site_label_3
_geom_angle
_geom_angle_publ_flag
Cl1 Cu1 O1 104.88(4) yes
Cl1 Cu1 N1 148.79(5) yes
O1 Cu1 N1 81.60(6) yes
Cl1 Cu1 N2 102.24(5) yes
O1 Cu1 N2 136.81(6) yes
N1 Cu1 N2 92.09(6) yes
Cu1 O1 C1 112.53(12) yes
C13 O2 C14 104.94(15) yes
Cu1 N1 C6 113.32(13) yes
Cu1 N1 C7 124.08(12) yes
C6 N1 C7 119.30(16) yes
Cu1 N2 C13 122.79(13) yes
Cu1 N2 C19 131.55(13) yes
C13 N2 C19 105.59(15) yes
O1 C1 C2 124.55(17) yes
O1 C1 C6 116.99(16) yes
C2 C1 C6 118.39(16) yes
C1 C2 C3 116.52(17) yes
C1 C2 C20 121.35(16) yes
C3 C2 C20 121.88(17) yes
C2 C3 C4 124.71(18) yes
C2 C3 H31 118.2 no
C4 C3 H31 117.0 no
C3 C4 C5 119.20(17) yes
C3 C4 C21 118.36(17) yes
C5 C4 C21 122.43(17) yes
C4 C5 C6 119.27(18) yes
C4 C5 H51 121.6 no
C6 C5 H51 119.1 no
C1 C6 C5 120.33(17) yes
C1 C6 N1 112.89(16) yes
C5 C6 N1 126.76(18) yes
N1 C7 C8 121.18(17) yes
N1 C7 C12 119.99(17) yes
C8 C7 C12 118.81(18) yes
C7 C8 C9 120.89(19) yes
C7 C8 H81 118.1 no
C9 C8 H81 121.0 no
C8 C9 C10 120.59(19) yes
C8 C9 H91 119.3 no
C10 C9 H91 120.1 no
C9 C10 C11 119.62(19) yes
C9 C10 H101 120.7 no
C11 C10 H101 119.7 no
C10 C11 C12 120.49(19) yes
C10 C11 H111 120.0 no
C12 C11 H111 119.5 no
C7 C12 C11 119.57(18) yes
C7 C12 C13 121.94(17) yes
C11 C12 C13 118.44(17) yes
C12 C13 O2 116.68(16) yes
C12 C13 N2 129.00(17) yes
O2 C13 N2 114.21(17) yes
O2 C14 C15 127.26(17) yes
O2 C14 C19 107.90(16) yes
C15 C14 C19 124.83(18) yes
C14 C15 C16 112.41(18) yes
C14 C15 C22 121.94(18) yes
C16 C15 C22 125.61(18) yes
C15 C16 C17 124.73(18) yes
C15 C16 H161 117.0 no
C17 C16 H161 118.2 no
C16 C17 C18 119.59(18) yes
C16 C17 C23 118.81(18) yes
C18 C17 C23 121.59(18) yes
C17 C18 C19 117.06(18) yes
C17 C18 H181 123.2 no
C19 C18 H181 119.7 no
N2 C19 C18 131.47(17) yes
N2 C19 C14 107.29(16) yes
C18 C19 C14 121.12(18) yes
C2 C20 C24 108.70(17) yes
C2 C20 C25 110.40(16) yes
C24 C20 C25 109.93(17) yes
C2 C20 C26 111.78(16) yes
C24 C20 C26 108.12(19) yes
C25 C20 C26 107.87(19) yes
C4 C21 C27 109.30(17) yes
C4 C21 C28 109.49(17) yes
C27 C21 C28 109.89(18) yes
C4 C21 C29 111.25(16) yes
C27 C21 C29 108.35(19) yes
C28 C21 C29 108.54(18) yes
C15 C22 C30 110.48(19) yes
C15 C22 C31 108.23(18) yes
C30 C22 C31 109.4(2) yes
C15 C22 C32 110.41(19) yes
C30 C22 C32 109.7(2) yes
C31 C22 C32 108.6(2) yes
C17 C23 C33 109.44(18) yes
C17 C23 C34 112.34(18) yes
C33 C23 C34 106.0(2) yes
C17 C23 C35 110.45(19) yes
C33 C23 C35 108.7(3) yes
C34 C23 C35 109.7(3) yes
C20 C24 H242 108.7 no
C20 C24 H241 108.0 no
H242 C24 H241 108.1 no
C20 C24 H243 110.8 no
H242 C24 H243 111.8 no
H241 C24 H243 109.3 no
C20 C25 H251 107.6 no
C20 C25 H253 108.6 no
H251 C25 H253 108.7 no
C20 C25 H252 111.3 no
H251 C25 H252 110.2 no
H253 C25 H252 110.3 no
C20 C26 H262 107.2 no
C20 C26 H261 109.5 no
H262 C26 H261 109.8 no
C20 C26 H263 109.9 no
H262 C26 H263 109.6 no
H261 C26 H263 110.8 no
C21 C27 H273 108.9 no
C21 C27 H271 108.9 no
H273 C27 H271 109.7 no
C21 C27 H272 110.5 no
H273 C27 H272 109.3 no
H271 C27 H272 109.6 no
C21 C28 H281 108.9 no
C21 C28 H282 110.5 no
H281 C28 H282 108.7 no
C21 C28 H283 110.3 no
H281 C28 H283 108.6 no
H282 C28 H283 109.9 no
C21 C29 H293 109.0 no
C21 C29 H291 110.0 no
H293 C29 H291 109.7 no
C21 C29 H292 109.6 no
H293 C29 H292 109.1 no
H291 C29 H292 109.5 no
C22 C30 H301 108.8 no
C22 C30 H302 111.1 no
H301 C30 H302 110.1 no
C22 C30 H303 108.1 no
H301 C30 H303 109.4 no
H302 C30 H303 109.4 no
C22 C31 H312 106.0 no
C22 C31 H313 110.3 no
H312 C31 H313 109.4 no
C22 C31 H311 110.6 no
H312 C31 H311 110.2 no
H313 C31 H311 110.2 no
C22 C32 H321 105.2 no
C22 C32 H322 107.8 no
H321 C32 H322 110.3 no
C22 C32 H323 110.1 no
H321 C32 H323 109.5 no
H322 C32 H323 113.5 no
C23 C33 H332 107.7 no
C23 C33 H333 108.4 no
H332 C33 H333 111.2 no
C23 C33 H331 107.2 no
H332 C33 H331 109.3 no
H333 C33 H331 112.8 no
C23 C34 H341 107.5 no
C23 C34 H343 106.5 no
H341 C34 H343 112.2 no
C23 C34 H342 105.4 no
H341 C34 H342 111.2 no
H343 C34 H342 113.5 no
C23 C35 H352 109.6 no
C23 C35 H351 104.4 no
H352 C35 H351 109.6 no
C23 C35 H353 108.3 no
H352 C35 H353 111.7 no
H351 C35 H353 113.0 no

loop_
_geom_bond_atom_site_label_1
_geom_bond_atom_site_label_2
_geom_bond_distance
_geom_bond_publ_flag
Cu1 Cl1 2.2021(6) yes
Cu1 O1 2.0062(14) yes
Cu1 N1 1.9492(16) yes
Cu1 N2 1.9628(16) yes
O1 C1 1.273(2) yes
O2 C13 1.354(2) yes
O2 C14 1.390(2) yes
N1 C6 1.340(2) yes
N1 C7 1.419(2) yes
N2 C13 1.305(2) yes
N2 C19 1.412(2) yes
C1 C2 1.449(3) yes
C1 C6 1.460(3) yes
C2 C3 1.368(3) yes
C2 C20 1.529(3) yes
C3 C4 1.444(3) yes
C3 H31 0.939 no
C4 C5 1.361(3) yes
C4 C21 1.533(3) yes
C5 C6 1.425(3) yes
C5 H51 0.942 no
C7 C8 1.394(3) yes
C7 C12 1.411(3) yes
C8 C9 1.382(3) yes
C8 H81 0.949 no
C9 C10 1.393(3) yes
C9 H91 0.947 no
C10 C11 1.380(3) yes
C10 H101 0.936 no
C11 C12 1.409(3) yes
C11 H111 0.946 no
C12 C13 1.453(3) yes
C14 C15 1.396(3) yes
C14 C19 1.386(3) yes
C15 C16 1.394(3) yes
C15 C22 1.533(3) yes
C16 C17 1.422(3) yes
C16 H161 0.930 no
C17 C18 1.388(3) yes
C17 C23 1.542(3) yes
C18 C19 1.391(3) yes
C18 H181 0.945 no
C20 C24 1.545(3) yes
C20 C25 1.533(3) yes
C20 C26 1.535(3) yes
C21 C27 1.534(3) yes
C21 C28 1.536(3) yes
C21 C29 1.537(3) yes
C22 C30 1.528(4) yes
C22 C31 1.531(3) yes
C22 C32 1.521(3) yes
C23 C33 1.532(3) yes
C23 C34 1.534(3) yes
C23 C35 1.516(4) yes
C24 H242 0.957 no
C24 H241 0.967 no
C24 H243 0.969 no
C25 H251 0.956 no
C25 H253 0.967 no
C25 H252 0.963 no
C26 H262 0.961 no
C26 H261 0.959 no
C26 H263 0.972 no
C27 H273 0.957 no
C27 H271 0.971 no
C27 H272 0.967 no
C28 H281 0.954 no
C28 H282 0.971 no
C28 H283 0.962 no
C29 H293 0.959 no
C29 H291 0.953 no
C29 H292 0.971 no
C30 H301 0.972 no
C30 H302 0.988 no
C30 H303 0.965 no
C31 H312 0.969 no
C31 H313 0.975 no
C31 H311 0.967 no
C32 H321 0.965 no
C32 H322 0.958 no
C32 H323 0.969 no
C33 H332 0.983 no
C33 H333 1.005 no
C33 H331 0.983 no
C34 H341 0.973 no
C34 H343 0.974 no
C34 H342 0.991 no
C35 H352 0.966 no
C35 H351 0.991 no
C35 H353 0.978 no
